data_1543260
loop_
_publ_author_name
'Shukla, Gaurav'
'Srivastava, Abhijeet'
'Singh, Maya Shankar'

_publ_section_title
;
 Metal- and Catalyst-Free, Formal [4 + 1] Annulation via Tandem
 C&#x2550;O/C&#x2550;S Functionalization: One-Pot Access to
 3,5-Disubstituted/Annulated Isothiazoles.
;
_journal_issue 10
_journal_name_full 'Organic letters'
_journal_page_first 2451
_journal_page_last 2454
_journal_paper_doi 10.1021/acs.orglett.6b00997
_journal_volume 18
_journal_year 2016
_chemical_formula_moiety 'C12 H11 N O2 S2'
_chemical_formula_sum 'C12 H11 N O2 S2'
_chemical_formula_weight 265.34
_chemical_name_systematic
; 
 ? 
;
_space_group_IT_number 2
_symmetry_cell_setting triclinic
_symmetry_space_group_name_Hall '-P 1'
_symmetry_space_group_name_H-M 'P -1'
_atom_sites_solution_hydrogens geom
_atom_sites_solution_primary direct
_atom_sites_solution_secondary difmap
_audit_creation_method SHELXL-97
_cell_angle_alpha 87.201(3)
_cell_angle_beta 88.293(3)
_cell_angle_gamma 71.090(3)
_cell_formula_units_Z 2
_cell_length_a 6.6545(9)
_cell_length_b 7.7124(10)
_cell_length_c 12.1476(16)
_cell_measurement_reflns_used 98
_cell_measurement_temperature 291(2)
_cell_measurement_theta_max 27.47
_cell_measurement_theta_min 2.34
_cell_volume 589.03(14)
_computing_cell_refinement 'Bruker Kappa Apex'
_computing_data_collection 'Bruker Kappa Apex'
_computing_data_reduction 'Bruker SAINT'
_computing_molecular_graphics 'Bruker SHELXTL'
_computing_publication_material 'Bruker SHELXTL'
_computing_structure_refinement 'SHELXL-97 (Sheldrick, 2008)'
_computing_structure_solution 'SHELXS-97 (Sheldrick, 2008)'
_diffrn_ambient_temperature 291(2)
_diffrn_measured_fraction_theta_full 0.996
_diffrn_measured_fraction_theta_max 0.996
_diffrn_measurement_device_type 'CCD area detector'
_diffrn_measurement_method 'phi omega scans'
_diffrn_radiation_monochromator graphite
_diffrn_radiation_source 'fine-focus sealed tube'
_diffrn_radiation_type MoK\a
_diffrn_radiation_wavelength 0.71073
_diffrn_reflns_av_R_equivalents 0.0309
_diffrn_reflns_av_sigmaI/netI 0.0298
_diffrn_reflns_limit_h_max 8
_diffrn_reflns_limit_h_min -8
_diffrn_reflns_limit_k_max 10
_diffrn_reflns_limit_k_min -10
_diffrn_reflns_limit_l_max 16
_diffrn_reflns_limit_l_min -16
_diffrn_reflns_number 8526
_diffrn_reflns_theta_full 28.21
_diffrn_reflns_theta_max 28.21
_diffrn_reflns_theta_min 2.79
_exptl_absorpt_coefficient_mu 0.439
_exptl_absorpt_correction_T_max 0.871
_exptl_absorpt_correction_T_min 0.817
_exptl_absorpt_correction_type multi-scan
_exptl_absorpt_process_details '(SADABS; Bruker, 2000)'
_exptl_crystal_colour yellow
_exptl_crystal_density_diffrn 1.496
_exptl_crystal_density_method 'not measured'
_exptl_crystal_description block
_exptl_crystal_F_000 276
_exptl_crystal_size_max 0.25
_exptl_crystal_size_mid 0.21
_exptl_crystal_size_min 0.17
_refine_diff_density_max 0.219
_refine_diff_density_min -0.375
_refine_diff_density_rms 0.070
_refine_ls_extinction_method none
_refine_ls_goodness_of_fit_ref 1.063
_refine_ls_hydrogen_treatment mixed
_refine_ls_matrix_type full
_refine_ls_number_parameters 155
_refine_ls_number_reflns 2900
_refine_ls_number_restraints 0
_refine_ls_restrained_S_all 1.063
_refine_ls_R_factor_all 0.0419
_refine_ls_R_factor_gt 0.0359
_refine_ls_shift/su_max 0.000
_refine_ls_shift/su_mean 0.000
_refine_ls_structure_factor_coef Fsqd
_refine_ls_weighting_details 'calc w=1/[\s^2^(Fo^2^)+(0.0551P)^2^+0.1093P] where P=(Fo^2^+2Fc^2^)/3'
_refine_ls_weighting_scheme calc
_refine_ls_wR_factor_gt 0.0954
_refine_ls_wR_factor_ref 0.1002
_reflns_number_gt 2507
_reflns_number_total 2900
_reflns_threshold_expression >2sigma(I)
_cod_data_source_file ol6b00997_si_001.cif
_cod_data_source_block try1_a
_cod_depositor_comments 'Adding full bibliography for 1543260.cif.'
_cod_original_cell_volume 589.03(13)
_cod_database_code 1543260

loop_
_symmetry_equiv_pos_as_xyz
'x, y, z'
'-x, -y, -z'

loop_
_atom_site_label
_atom_site_type_symbol
_atom_site_fract_x
_atom_site_fract_y
_atom_site_fract_z
_atom_site_U_iso_or_equiv
_atom_site_adp_type
_atom_site_occupancy
_atom_site_symmetry_multiplicity
_atom_site_calc_flag
_atom_site_refinement_flags
S001 S 0.60314(6) 0.34780(5) 0.13585(3) 0.03956(12) Uani 1 1 d .
S002 S 0.54744(7) 0.75483(5) 0.15745(4) 0.04793(14) Uani 1 1 d .
O003 O -0.34366(18) 0.13783(17) 0.45566(10) 0.0495(3) Uani 1 1 d .
C006 C 0.2863(2) 0.37328(18) 0.24789(11) 0.0313(3) Uani 1 1 d .
C007 C 0.1167(2) 0.31772(19) 0.30485(10) 0.0318(3) Uani 1 1 d .
C008 C -0.0504(2) 0.09477(19) 0.34880(12) 0.0351(3) Uani 1 1 d .
C009 C 0.1105(2) 0.13826(19) 0.29546(12) 0.0356(3) Uani 1 1 d .
H009 H 0.2124 0.0529 0.2544 0.043 Uiso 1 1 calc R
C00A C -0.2040(2) 0.2189(2) 0.41062(11) 0.0365(3) Uani 1 1 d .
C00B C 0.3028(2) 0.5516(2) 0.24474(12) 0.0380(3) Uani 1 1 d .
H00B H 0.2084 0.6505 0.2800 0.046 Uiso 1 1 calc R
C00C C 0.4752(2) 0.56038(19) 0.18331(11) 0.0340(3) Uani 1 1 d .
C00D C -0.0387(2) 0.4417(2) 0.36634(12) 0.0393(3) Uani 1 1 d .
H00D H -0.0339 0.5602 0.3713 0.047 Uiso 1 1 calc R
C00E C 0.7904(2) 0.6721(2) 0.07880(14) 0.0436(3) Uani 1 1 d .
H00A H 0.8963 0.5794 0.1219 0.052 Uiso 1 1 calc R
H00C H 0.7657 0.6174 0.0124 0.052 Uiso 1 1 calc R
C00F C -0.2025(2) 0.3940(2) 0.42106(13) 0.0431(3) Uani 1 1 d .
H00F H -0.3054 0.4777 0.4626 0.052 Uiso 1 1 calc R
C00G C -0.2860(3) -0.0391(2) 0.41109(14) 0.0470(4) Uani 1 1 d .
H00E H -0.3954 -0.0457 0.3621 0.056 Uiso 1 1 calc R
H00G H -0.2699 -0.1321 0.4699 0.056 Uiso 1 1 calc R
C00H C 0.8679(3) 0.8315(3) 0.04901(19) 0.0627(5) Uani 1 1 d .
H00H H 0.7635 0.9214 0.0051 0.094 Uiso 1 1 calc R
H00I H 0.9989 0.7893 0.0078 0.094 Uiso 1 1 calc R
H00J H 0.8908 0.8855 0.1151 0.094 Uiso 1 1 calc R
O1 O -0.08947(18) -0.06948(15) 0.35177(11) 0.0525(3) Uani 1 1 d .
N1 N 0.4377(2) 0.24997(16) 0.19333(10) 0.0384(3) Uani 1 1 d .

loop_
_atom_site_aniso_label
_atom_site_aniso_U_11
_atom_site_aniso_U_22
_atom_site_aniso_U_33
_atom_site_aniso_U_23
_atom_site_aniso_U_13
_atom_site_aniso_U_12
S001 0.0354(2) 0.0352(2) 0.0472(2) -0.00475(15) 0.01351(15) -0.01103(14)
S002 0.0463(2) 0.0360(2) 0.0648(3) -0.00926(17) 0.01969(18) -0.01850(16)
O003 0.0439(6) 0.0540(7) 0.0555(7) -0.0066(5) 0.0194(5) -0.0238(5)
C006 0.0282(6) 0.0339(6) 0.0311(6) 0.0000(5) 0.0004(5) -0.0093(5)
C007 0.0293(6) 0.0350(6) 0.0309(6) 0.0011(5) 0.0009(5) -0.0106(5)
C008 0.0323(7) 0.0346(7) 0.0388(7) 0.0007(5) 0.0028(5) -0.0118(5)
C009 0.0301(6) 0.0339(7) 0.0402(7) -0.0014(5) 0.0066(5) -0.0076(5)
C00A 0.0308(7) 0.0470(8) 0.0331(6) -0.0015(5) 0.0056(5) -0.0150(6)
C00B 0.0345(7) 0.0336(7) 0.0452(7) -0.0053(6) 0.0082(6) -0.0105(5)
C00C 0.0321(6) 0.0338(6) 0.0364(7) -0.0017(5) 0.0021(5) -0.0115(5)
C00D 0.0397(7) 0.0366(7) 0.0435(8) -0.0081(6) 0.0080(6) -0.0149(6)
C00E 0.0353(7) 0.0462(8) 0.0495(8) 0.0006(7) 0.0062(6) -0.0145(6)
C00F 0.0372(7) 0.0464(8) 0.0448(8) -0.0130(6) 0.0139(6) -0.0119(6)
C00G 0.0429(8) 0.0527(9) 0.0512(9) -0.0036(7) 0.0104(7) -0.0242(7)
C00H 0.0558(11) 0.0591(11) 0.0788(13) 0.0057(9) 0.0165(9) -0.0291(9)
O1 0.0477(7) 0.0390(6) 0.0745(8) -0.0058(5) 0.0225(6) -0.0209(5)
N1 0.0370(6) 0.0334(6) 0.0443(6) -0.0025(5) 0.0093(5) -0.0113(5)

loop_
_atom_type_symbol
_atom_type_description
_atom_type_scat_dispersion_real
_atom_type_scat_dispersion_imag
_atom_type_scat_source
C C 0.0033 0.0016 'International Tables Vol C Tables 4.2.6.8 and 6.1.1.4'
H H 0.0000 0.0000 'International Tables Vol C Tables 4.2.6.8 and 6.1.1.4'
N N 0.0061 0.0033 'International Tables Vol C Tables 4.2.6.8 and 6.1.1.4'
O O 0.0106 0.0060 'International Tables Vol C Tables 4.2.6.8 and 6.1.1.4'
S S 0.1246 0.1234 'International Tables Vol C Tables 4.2.6.8 and 6.1.1.4'

loop_
_geom_angle_atom_site_label_1
_geom_angle_atom_site_label_2
_geom_angle_atom_site_label_3
_geom_angle
N1 S001 C00C 95.64(6)
C00C S002 C00E 103.37(7)
C00A O003 C00G 105.96(11)
N1 C006 C00B 115.35(13)
N1 C006 C007 119.25(12)
C00B C006 C007 125.40(12)
C00D C007 C009 119.69(13)
C00D C007 C006 120.51(13)
C009 C007 C006 119.79(12)
C009 C008 O1 127.96(13)
C009 C008 C00A 122.57(14)
O1 C008 C00A 109.47(13)
C008 C009 C007 117.38(12)
C008 C009 H009 121.3
C007 C009 H009 121.3
C00F C00A O003 128.60(13)
C00F C00A C008 121.41(14)
O003 C00A C008 109.99(13)
C00C C00B C006 111.44(13)
C00C C00B H00B 124.3
C006 C00B H00B 124.3
C00B C00C S001 108.11(11)
C00B C00C S002 125.63(11)
S001 C00C S002 126.25(9)
C007 C00D C00F 122.07(13)
C007 C00D H00D 119.0
C00F C00D H00D 119.0
C00H C00E S002 108.42(12)
C00H C00E H00A 110.0
S002 C00E H00A 110.0
C00H C00E H00C 110.0
S002 C00E H00C 110.0
H00A C00E H00C 108.4
C00A C00F C00D 116.88(13)
C00A C00F H00F 121.6
C00D C00F H00F 121.6
O003 C00G O1 108.02(12)
O003 C00G H00E 110.1
O1 C00G H00E 110.1
O003 C00G H00G 110.1
O1 C00G H00G 110.1
H00E C00G H00G 108.4
C00E C00H H00H 109.5
C00E C00H H00I 109.5
H00H C00H H00I 109.5
C00E C00H H00J 109.5
H00H C00H H00J 109.5
H00I C00H H00J 109.5
C008 O1 C00G 105.82(12)
C006 N1 S001 109.44(10)

loop_
_geom_bond_atom_site_label_1
_geom_bond_atom_site_label_2
_geom_bond_distance
S001 N1 1.6460(13)
S001 C00C 1.7040(14)
S002 C00C 1.7295(15)
S002 C00E 1.7982(16)
O003 C00A 1.3662(17)
O003 C00G 1.422(2)
C006 N1 1.3266(18)
C006 C00B 1.4135(19)
C006 C007 1.4744(18)
C007 C00D 1.3873(19)
C007 C009 1.408(2)
C008 C009 1.3598(19)
C008 O1 1.3717(17)
C008 C00A 1.3839(19)
C009 H009 0.9300
C00A C00F 1.366(2)
C00B C00C 1.3681(19)
C00B H00B 0.9300
C00D C00F 1.399(2)
C00D H00D 0.9300
C00E C00H 1.505(2)
C00E H00A 0.9700
C00E H00C 0.9700
C00F H00F 0.9300
C00G O1 1.4303(19)
C00G H00E 0.9700
C00G H00G 0.9700
C00H H00H 0.9600
C00H H00I 0.9600
C00H H00J 0.9600
